data_2017862
loop_
_publ_author_name
'G\'alvez, Jaime A.'
'Quiroga, Jairo'
'Cobo, Justo'
'Glidewell, Christopher'

_publ_section_title
;
 2-Cyano-<i>N</i>-(4,6-dimethoxypyrimidin-2-yl)acetamide: complex sheets
 built from N---H&#x00B7;&#x00B7;&#x00B7;O and
 C---H&#x00B7;&#x00B7;&#x00B7;O hydrogen bonds
;
_journal_coeditor_code SK3387
_journal_issue 10
_journal_name_full 'Acta Crystallographica Section C'
_journal_page_first o521
_journal_page_last o523
_journal_paper_doi 10.1107/S010827011003619X
_journal_volume 66
_journal_year 2010
_chemical_formula_iupac 'C9 H10 N4 O3'
_chemical_formula_moiety 'C9 H10 N4 O3'
_chemical_formula_sum 'C9 H10 N4 O3'
_chemical_formula_weight 222.21
_chemical_name_systematic
;
2-Cyano-<i>N</i>-(4,6-dimethoxypyrimidin-2-yl)acetamide
;
_space_group_IT_number 2
_symmetry_cell_setting triclinic
_symmetry_space_group_name_Hall '-P 1'
_symmetry_space_group_name_H-M 'P -1'
_atom_sites_solution_hydrogens geom
_atom_sites_solution_primary direct
_atom_sites_solution_secondary difmap
_cell_angle_alpha 116.929(15)
_cell_angle_beta 90.478(13)
_cell_angle_gamma 95.767(15)
_cell_formula_units_Z 2
_cell_length_a 4.1760(6)
_cell_length_b 11.296(2)
_cell_length_c 12.070(3)
_cell_measurement_reflns_used 2325
_cell_measurement_temperature 120(2)
_cell_measurement_theta_max 27.50
_cell_measurement_theta_min 3.36
_cell_volume 504.13(18)
_computing_cell_refinement 'DIRAX/LSQ (Duisenberg <i>et al.</i>, 2000)'
_computing_data_collection 'COLLECT (Nonius, 1999)'
_computing_data_reduction 'EVALCCD (Duisenberg <i>et al.</i>, 2003)'
_computing_molecular_graphics 'PLATON (Spek, 2009)'
_computing_publication_material
;
SHELXL97 (Sheldrick, 2008) and PLATON (Spek, 2009)
;
_computing_structure_refinement 'SHELXL97 (Sheldrick, 2008)'
_computing_structure_solution 'SIR2004 (Burla <i>et al.</i>, 2005)'
_diffrn_ambient_temperature 120(2)
_diffrn_detector_area_resol_mean 9.091
_diffrn_measured_fraction_theta_full 0.999
_diffrn_measured_fraction_theta_max 0.999
_diffrn_measurement_device_type 'Bruker Nonius KappaCCD area-detector'
_diffrn_measurement_method '\f and \w'
_diffrn_radiation_monochromator graphite
_diffrn_radiation_source 'Bruker Nonius FR591 rotating anode'
_diffrn_radiation_type 'Mo K\a'
_diffrn_radiation_wavelength 0.71073
_diffrn_reflns_av_R_equivalents 0.0499
_diffrn_reflns_av_sigmaI/netI 0.0424
_diffrn_reflns_limit_h_max 5
_diffrn_reflns_limit_h_min -5
_diffrn_reflns_limit_k_max 14
_diffrn_reflns_limit_k_min -14
_diffrn_reflns_limit_l_max 15
_diffrn_reflns_limit_l_min -15
_diffrn_reflns_number 12440
_diffrn_reflns_theta_full 27.50
_diffrn_reflns_theta_max 27.50
_diffrn_reflns_theta_min 3.36
_diffrn_standards_decay_% 0
_diffrn_standards_interval_count 0
_diffrn_standards_interval_time 0
_diffrn_standards_number 0
_exptl_absorpt_coefficient_mu 0.113
_exptl_absorpt_correction_T_max 0.979
_exptl_absorpt_correction_T_min 0.961
_exptl_absorpt_correction_type multi-scan
_exptl_absorpt_process_details '(SADABS; Sheldrick, 2003)'
_exptl_crystal_colour colourless
_exptl_crystal_density_diffrn 1.464
_exptl_crystal_density_method 'not measured'
_exptl_crystal_description plate
_exptl_crystal_F_000 232
_exptl_crystal_size_max 0.40
_exptl_crystal_size_mid 0.32
_exptl_crystal_size_min 0.19
_refine_diff_density_max 0.335
_refine_diff_density_min -0.310
_refine_ls_extinction_method none
_refine_ls_goodness_of_fit_ref 1.096
_refine_ls_hydrogen_treatment constr
_refine_ls_matrix_type full
_refine_ls_number_parameters 147
_refine_ls_number_reflns 2325
_refine_ls_number_restraints 0
_refine_ls_restrained_S_all 1.096
_refine_ls_R_factor_all 0.0974
_refine_ls_R_factor_gt 0.0583
_refine_ls_shift/su_max 0.001
_refine_ls_shift/su_mean 0.000
_refine_ls_structure_factor_coef Fsqd
_refine_ls_weighting_details 'w = 1/[\s^2^(Fo^2^)+(0.0639P)^2^+0.5073P] where P=(Fo^2^+2Fc^2^)/3'
_refine_ls_weighting_scheme calc
_refine_ls_wR_factor_gt 0.1413
_refine_ls_wR_factor_ref 0.1626
_reflns_number_gt 1564
_reflns_number_total 2325
_reflns_threshold_expression I>2\s(I)
_cod_data_source_file sk3387.cif
_cod_data_source_block I
_cod_database_code 2017862
_cod_database_fobs_code 2017862

loop_
_symmetry_equiv_pos_as_xyz
'x, y, z'
'-x, -y, -z'

loop_
_atom_site_type_symbol
_atom_site_label
_atom_site_fract_x
_atom_site_fract_y
_atom_site_fract_z
_atom_site_U_iso_or_equiv
_atom_site_adp_type
_atom_site_calc_flag
_atom_site_refinement_flags
_atom_site_occupancy
_atom_site_disorder_assembly
_atom_site_disorder_group
N N1 0.5465(5) 0.3773(2) 0.24882(18) 0.0232(5) Uani d . 1 . .
C C2 0.4461(6) 0.2993(2) 0.3000(2) 0.0221(5) Uani d . 1 . .
N N3 0.5053(5) 0.17523(19) 0.26691(18) 0.0228(5) Uani d . 1 . .
C C4 0.6852(6) 0.1246(2) 0.1696(2) 0.0234(5) Uani d . 1 . .
C C5 0.8071(6) 0.1937(2) 0.1079(2) 0.0253(5) Uani d . 1 . .
H H5 0.9377 0.1559 0.0391 0.030 Uiso calc R 1 . .
C C6 0.7264(6) 0.3219(2) 0.1530(2) 0.0246(5) Uani d . 1 . .
N N21 0.2476(5) 0.3594(2) 0.39712(18) 0.0224(5) Uani d . 1 . .
H H21 0.2078 0.4398 0.4107 0.027 Uiso calc R 1 . .
C C22 0.1051(6) 0.3162(2) 0.4742(2) 0.0220(5) Uani d . 1 . .
O O22 -0.0883(4) 0.38088(16) 0.54600(15) 0.0255(4) Uani d . 1 . .
C C23 0.1928(6) 0.1902(3) 0.4747(2) 0.0278(6) Uani d . 1 . .
H H23A 0.1494 0.1144 0.3903 0.033 Uiso calc R 1 . .
H H23B 0.4256 0.2008 0.4979 0.033 Uiso calc R 1 . .
C C24 0.0062(6) 0.1624(2) 0.5627(2) 0.0270(6) Uani d . 1 . .
N N25 -0.1415(6) 0.1386(2) 0.6301(2) 0.0351(6) Uani d . 1 . .
O O41 0.7527(4) -0.00101(17) 0.12940(16) 0.0287(4) Uani d . 1 . .
C C41 0.5930(7) -0.0778(3) 0.1846(2) 0.0306(6) Uani d . 1 . .
H H41A 0.6631 -0.0379 0.2730 0.046 Uiso calc R 1 . .
H H41B 0.6477 -0.1698 0.1424 0.046 Uiso calc R 1 . .
H H41C 0.3593 -0.0783 0.1761 0.046 Uiso calc R 1 . .
O O61 0.8334(4) 0.39282(17) 0.09430(16) 0.0302(5) Uani d . 1 . .
C C61 0.7600(8) 0.5286(3) 0.1461(3) 0.0375(7) Uani d . 1 . .
H H61A 0.5263 0.5299 0.1515 0.056 Uiso calc R 1 . .
H H61B 0.8373 0.5685 0.0927 0.056 Uiso calc R 1 . .
H H61C 0.8665 0.5800 0.2296 0.056 Uiso calc R 1 . .

loop_
_atom_site_aniso_label
_atom_site_aniso_U_11
_atom_site_aniso_U_22
_atom_site_aniso_U_33
_atom_site_aniso_U_12
_atom_site_aniso_U_13
_atom_site_aniso_U_23
N1 0.0254(11) 0.0231(11) 0.0221(10) 0.0040(8) 0.0037(8) 0.0108(9)
C2 0.0223(12) 0.0224(12) 0.0217(11) 0.0029(9) 0.0022(9) 0.0099(10)
N3 0.0227(10) 0.0206(10) 0.0234(10) 0.0042(8) 0.0029(8) 0.0083(8)
C4 0.0240(12) 0.0205(12) 0.0222(12) 0.0033(9) 0.0004(10) 0.0067(10)
C5 0.0258(13) 0.0265(13) 0.0207(11) 0.0030(10) 0.0056(10) 0.0080(10)
C6 0.0242(12) 0.0268(13) 0.0237(12) 0.0005(10) 0.0002(10) 0.0129(10)
N21 0.0249(11) 0.0200(10) 0.0247(10) 0.0057(8) 0.0070(8) 0.0114(8)
C22 0.0222(12) 0.0202(12) 0.0233(12) 0.0013(9) -0.0002(10) 0.0100(10)
O22 0.0299(9) 0.0213(9) 0.0262(9) 0.0055(7) 0.0066(7) 0.0110(7)
C23 0.0274(13) 0.0280(13) 0.0349(14) 0.0094(10) 0.0085(11) 0.0190(11)
C24 0.0332(14) 0.0195(12) 0.0301(13) 0.0071(10) 0.0037(11) 0.0119(11)
N25 0.0423(14) 0.0320(13) 0.0377(13) 0.0093(10) 0.0110(11) 0.0207(11)
O41 0.0335(10) 0.0220(9) 0.0303(9) 0.0064(7) 0.0094(8) 0.0109(8)
C41 0.0385(15) 0.0238(13) 0.0325(14) 0.0065(11) 0.0071(12) 0.0147(11)
O61 0.0401(11) 0.0265(10) 0.0276(9) 0.0042(8) 0.0093(8) 0.0152(8)
C61 0.0550(19) 0.0270(14) 0.0350(15) 0.0079(13) 0.0143(14) 0.0172(12)

loop_
_atom_type_symbol
_atom_type_description
_atom_type_scat_dispersion_real
_atom_type_scat_dispersion_imag
_atom_type_scat_source
C C 0.0033 0.0016 'International Tables Vol C Tables 4.2.6.8 and 6.1.1.4'
H H 0.0000 0.0000 'International Tables Vol C Tables 4.2.6.8 and 6.1.1.4'
N N 0.0061 0.0033 'International Tables Vol C Tables 4.2.6.8 and 6.1.1.4'
O O 0.0106 0.0060 'International Tables Vol C Tables 4.2.6.8 and 6.1.1.4'

loop_
_geom_angle_atom_site_label_1
_geom_angle_atom_site_label_2
_geom_angle_atom_site_label_3
_geom_angle_site_symmetry_1
_geom_angle_site_symmetry_3
_geom_angle
_geom_angle_publ_flag
C6 N1 C2 . . 114.7(2) ?
N3 C2 N1 . . 127.9(2) ?
N3 C2 N21 . . 119.2(2) ?
N1 C2 N21 . . 112.8(2) ?
C2 N3 C4 . . 114.7(2) ?
N3 C4 O41 . . 118.3(2) ?
N3 C4 C5 . . 123.9(2) ?
O41 C4 C5 . . 117.8(2) ?
C4 C5 C6 . . 115.0(2) ?
C4 C5 H5 . . 122.5 ?
C6 C5 H5 . . 122.5 ?
N1 C6 O61 . . 118.7(2) ?
N1 C6 C5 . . 123.8(2) ?
O61 C6 C5 . . 117.5(2) ?
C22 N21 C2 . . 131.3(2) ?
C22 N21 H21 . . 114.3 ?
C2 N21 H21 . . 114.3 ?
O22 C22 N21 . . 120.2(2) ?
O22 C22 C23 . . 119.9(2) ?
N21 C22 C23 . . 119.9(2) ?
C24 C23 C22 . . 110.1(2) ?
C24 C23 H23A . . 109.6 ?
C22 C23 H23A . . 109.6 ?
C24 C23 H23B . . 109.6 ?
C22 C23 H23B . . 109.6 ?
H23A C23 H23B . . 108.2 ?
N25 C24 C23 . . 178.9(3) ?
C4 O41 C41 . . 117.40(19) ?
O41 C41 H41A . . 109.5 ?
O41 C41 H41B . . 109.5 ?
H41A C41 H41B . . 109.5 ?
O41 C41 H41C . . 109.5 ?
H41A C41 H41C . . 109.5 ?
H41B C41 H41C . . 109.5 ?
C6 O61 C61 . . 116.72(19) ?
O61 C61 H61A . . 109.5 ?
O61 C61 H61B . . 109.5 ?
H61A C61 H61B . . 109.5 ?
O61 C61 H61C . . 109.5 ?
H61A C61 H61C . . 109.5 ?
H61B C61 H61C . . 109.5 ?

loop_
_geom_bond_atom_site_label_1
_geom_bond_atom_site_label_2
_geom_bond_site_symmetry_2
_geom_bond_distance
_geom_bond_publ_flag
N1 C6 . 1.322(3) ?
N1 C2 . 1.326(3) ?
C2 N3 . 1.322(3) ?
C2 N21 . 1.389(3) ?
N3 C4 . 1.328(3) ?
C4 O41 . 1.337(3) ?
C4 C5 . 1.369(3) ?
C5 C6 . 1.377(3) ?
C5 H5 . 0.9500 ?
C6 O61 . 1.338(3) ?
N21 C22 . 1.349(3) ?
N21 H21 . 0.8800 ?
C22 O22 . 1.222(3) ?
C22 C23 . 1.508(3) ?
C23 C24 . 1.449(4) ?
C23 H23A . 0.9900 ?
C23 H23B . 0.9900 ?
C24 N25 . 1.135(3) ?
O41 C41 . 1.434(3) ?
C41 H41A . 0.9800 ?
C41 H41B . 0.9800 ?
C41 H41C . 0.9800 ?
O61 C61 . 1.437(3) ?
C61 H61A . 0.9800 ?
C61 H61B . 0.9800 ?
C61 H61C . 0.9800 ?

loop_
_geom_hbond_atom_site_label_D
_geom_hbond_atom_site_label_H
_geom_hbond_atom_site_label_A
_geom_hbond_site_symmetry_A
_geom_hbond_distance_DH
_geom_hbond_distance_HA
_geom_hbond_distance_DA
_geom_hbond_angle_DHA
_geom_hbond_publ_flag
N21 H21 O22 2_566 0.88 1.97 2.845(3) 174 y
C5 H5 O41 2_755 0.95 2.48 3.401(3) 164 y
C23 H23B O22 1_655 0.99 2.58 3.372(3) 137 y

loop_
_geom_torsion_atom_site_label_1
_geom_torsion_atom_site_label_2
_geom_torsion_atom_site_label_3
_geom_torsion_atom_site_label_4
_geom_torsion_site_symmetry_1
_geom_torsion_site_symmetry_2
_geom_torsion_site_symmetry_3
_geom_torsion_site_symmetry_4
_geom_torsion
_geom_torsion_publ_flag
C6 N1 C2 N3 . . . . 0.2(4) ?
C6 N1 C2 N21 . . . . -177.6(2) ?
N1 C2 N3 C4 . . . . -0.6(4) ?
N21 C2 N3 C4 . . . . 177.0(2) ?
C2 N3 C4 O41 . . . . -179.2(2) ?
C2 N3 C4 C5 . . . . 1.0(3) ?
N3 C4 C5 C6 . . . . -0.8(4) ?
O41 C4 C5 C6 . . . . 179.4(2) ?
C2 N1 C6 O61 . . . . 178.9(2) ?
C2 N1 C6 C5 . . . . 0.0(3) ?
C4 C5 C6 N1 . . . . 0.3(4) ?
C4 C5 C6 O61 . . . . -178.6(2) ?
N3 C2 N21 C22 . . . . 4.1(4) ?
N1 C2 N21 C22 . . . . -178.0(2) y
C2 N21 C22 O22 . . . . -172.6(2) y
C2 N21 C22 C23 . . . . 9.4(4) y
O22 C22 C23 C24 . . . . 3.0(3) ?
N21 C22 C23 C24 . . . . -179.0(2) y
N3 C4 O41 C41 . . . . 7.5(3) y
C5 C4 O41 C41 . . . . -172.7(2) ?
N1 C6 O61 C61 . . . . 4.0(3) y
C5 C6 O61 C61 . . . . -177.1(2) ?

loop_
_cod_related_entry_id
_cod_related_entry_database
_cod_related_entry_code
1 ChemSpider 27804849
